data_7006508
loop_
_publ_author_name
'Deacon, Glen B.'
'Fallon, Gary D.'
'Forsyth, Craig M.'
'Harris, Stuart C.'
'Junk, Peter C.'
'Skelton, Brian W.'
'White, Allan H.'

_publ_section_title
;
 Manipulation of reaction pathways in redox transmetallation-ligand
 exchange syntheses of lanthanoid(II)/(III) aryloxide complexes.
;
_journal_issue 6
_journal_name_full 'Dalton transactions (Cambridge, England : 2003)'
_journal_page_first 802
_journal_page_last 812
_journal_paper_doi 10.1039/b511609k
_journal_year 2006
_chemical_formula_moiety 'C49 H79 O8 Sm1'
_chemical_formula_sum 'C49 H79 O8 Sm'
_chemical_formula_weight 946.52
_space_group_IT_number 14
_symmetry_cell_setting monoclinic
_symmetry_space_group_name_Hall '-P 2ybc'
_symmetry_space_group_name_H-M 'P 1 21/c 1'
_audit_creation_date 05-09-28
_audit_creation_method Xtal3.6
_cell_angle_alpha 90.00000
_cell_angle_beta 116.88(3)
_cell_angle_gamma 90.00000
_cell_formula_units_Z 4
_cell_length_a 17.111(5)
_cell_length_b 18.392(3)
_cell_length_c 17.722(8)
_cell_measurement_reflns_used 16
_cell_measurement_temperature 293
_cell_measurement_theta_max 14.1
_cell_measurement_theta_min 12.3
_cell_volume 4975(3)
_computing_cell_refinement 'Siemens SAINT (Siemens, 1995)'
_computing_data_collection 'Siemens SMART (Siemens, 1995)'
_computing_data_reduction 'xtal ADDREF SORTRF'
_computing_molecular_graphics xtal
_computing_publication_material 'xtal BONDLA CIFIO'
_computing_structure_refinement 'xtal CRYLSQ'
_computing_structure_solution xtal
_diffrn_ambient_temperature 293
_diffrn_measured_fraction_theta_full 1
_diffrn_measured_fraction_theta_max 1
_diffrn_measurement_device_type
;
CAD4 diffractometer
;
_diffrn_measurement_method '2\q-\w scans'
_diffrn_radiation_detector 'CCD area detector'
_diffrn_radiation_monochromator graphite
_diffrn_radiation_source 'sealed tube'
_diffrn_radiation_type 'Mo K\a'
_diffrn_radiation_wavelength .71073
_diffrn_reflns_av_R_equivalents .056
_diffrn_reflns_av_sigmaI/netI .158
_diffrn_reflns_limit_h_max 20
_diffrn_reflns_limit_h_min -18
_diffrn_reflns_limit_k_max 0
_diffrn_reflns_limit_k_min -21
_diffrn_reflns_limit_l_max 9
_diffrn_reflns_limit_l_min -21
_diffrn_reflns_number 12523
_diffrn_reflns_theta_full 25
_diffrn_reflns_theta_max 25.00
_diffrn_reflns_theta_min 1.33
_diffrn_standards_decay_% 0
_diffrn_standards_interval_time 60
_diffrn_standards_number 6
_exptl_absorpt_coefficient_mu 1.228
_exptl_absorpt_correction_T_max .82
_exptl_absorpt_correction_T_min .7
_exptl_absorpt_correction_type gaussian
_exptl_absorpt_process_details
;
Xray absorb
;
_exptl_crystal_colour colourless
_exptl_crystal_density_diffrn 1.264
_exptl_crystal_description fragment
_exptl_crystal_F_000 1996
_exptl_crystal_size_max .42
_exptl_crystal_size_mid .37
_exptl_crystal_size_min .3
_refine_diff_density_max 1.163
_refine_diff_density_min -.978
_refine_ls_extinction_method none
_refine_ls_goodness_of_fit_all 1.21
_refine_ls_goodness_of_fit_ref 1.241
_refine_ls_hydrogen_treatment noref
_refine_ls_matrix_type full
_refine_ls_number_constraints 0
_refine_ls_number_parameters 473
_refine_ls_number_reflns 4483
_refine_ls_number_restraints 2
_refine_ls_R_factor_all .127
_refine_ls_R_factor_gt .056
_refine_ls_shift/su_max .006
_refine_ls_shift/su_mean .0003
_refine_ls_structure_factor_coef F
_refine_ls_weighting_scheme calc
_refine_ls_wR_factor_all .095
_refine_ls_wR_factor_ref .069
_reflns_d_resolution_high .841
_reflns_d_resolution_low 15.216
_reflns_Friedel_coverage 0
_reflns_limit_h_max 20
_reflns_limit_h_min 0
_reflns_limit_k_max 21
_reflns_limit_k_min 0
_reflns_limit_l_max 18
_reflns_limit_l_min -21
_reflns_number_gt 4483
_reflns_number_total 8740
_reflns_threshold_expression 'I > 3.00 sig(I )'
_cod_data_source_file b511609k.txt
_cod_data_source_block sch372
_cod_original_sg_symbol_Hall -p_2ybc
_cod_original_sg_symbol_H-M P_1_21/c_1
_cod_original_formula_sum 'C49 H79 O8 Sm1'
_cod_database_code 7006508

loop_
_symmetry_equiv_pos_as_xyz
+x,+y,+z
-x,1/2+y,1/2-z
-x,-y,-z
+x,1/2-y,1/2+z

loop_
_atom_site_label
_atom_site_fract_x
_atom_site_fract_y
_atom_site_fract_z
_atom_site_U_iso_or_equiv
_atom_site_adp_type
_atom_site_calc_flag
_atom_site_calc_attached_atom
_atom_site_occupancy
_atom_site_disorder_assembly
_atom_site_disorder_group
Sm .74909(3) .63984(3) .27961(3) .0358(2) Uani ? ? 1.00000 ? ?
O11 .8156(4) .5337(4) .3106(4) .045(4) Uani ? ? 1.00000 ? ?
C11 .8402(6) .4708(5) .2884(6) .041(5) Uani ? ? 1.00000 ? ?
C12 .9166(6) .4668(5) .2768(6) .040(5) Uani ? ? 1.00000 ? ?
C121 .9889(7) .5263(6) .3113(8) .061(7) Uani ? ? 1.00000 ? ?
C122 .9570(7) .5966(7) .2610(8) .062(7) Uani ? ? 1.00000 ? ?
C123 1.0169(7) .5383(6) .4050(8) .063(6) Uani ? ? 1.00000 ? ?
C124 1.0716(8) .5035(7) .3041(10) .092(9) Uani ? ? 1.00000 ? ?
C13 .9294(7) .4078(6) .2361(7) .053(6) Uani ? ? 1.00000 ? ?
C14 .8723(7) .3492(6) .2105(7) .053(6) Uani ? ? 1.00000 ? ?
O14 .8903(6) .2946(5) .1670(6) .088(6) Uani ? ? 1.00000 ? ?
C141 .8354(9) .2362(7) .1397(9) .084(8) Uani ? ? 1.00000 ? ?
C15 .8033(7) .3480(5) .2320(7) .050(6) Uani ? ? 1.00000 ? ?
C16 .7881(6) .4067(5) .2738(6) .042(5) Uani ? ? 1.00000 ? ?
C161 .7194(7) .3972(6) .3050(7) .049(6) Uani ? ? 1.00000 ? ?
C162 .7616(8) .4137(7) .3998(8) .067(7) Uani ? ? 1.00000 ? ?
C163 .6394(7) .4459(7) .2560(8) .068(7) Uani ? ? 1.00000 ? ?
C164 .6845(8) .3190(7) .2948(10) .087(9) Uani ? ? 1.00000 ? ?
O21 .7873(4) .7361(3) .3599(4) .041(3) Uani ? ? 1.00000 ? ?
C21 .8133(6) .7987(5) .4057(6) .040(5) Uani ? ? 1.00000 ? ?
C22 .7549(6) .8592(6) .3826(6) .042(5) Uani ? ? 1.00000 ? ?
C221 .6613(7) .8593(6) .3099(7) .053(5) Uani ? ? 1.00000 ? ?
C222 .6646(8) .8494(7) .2267(8) .071(7) Uani ? ? 1.00000 ? ?
C223 .6081(7) .7996(6) .3237(7) .061(7) Uani ? ? 1.00000 ? ?
C224 .6122(8) .9309(7) .3034(9) .079(8) Uani ? ? 1.00000 ? ?
C23 .7864(8) .9250(6) .4270(7) .054(6) Uani ? ? 1.00000 ? ?
C24 .8693(8) .9297(6) .4943(8) .057(7) Uani ? ? 1.00000 ? ?
O24 .9031(7) .9922(5) .5431(6) .096(6) Uani ? ? 1.00000 ? ?
C241 .8824(15) 1.0571(9) .5108(12) .141(14) Uani ? ? 1.00000 ? ?
C25 .9217(7) .8702(6) .5194(7) .050(6) Uani ? ? 1.00000 ? ?
C26 .8958(7) .8039(5) .4774(6) .040(5) Uani ? ? 1.00000 ? ?
C261 .9627(7) .7415(6) .5091(6) .049(6) Uani ? ? 1.00000 ? ?
C262 .9241(8) .6713(6) .5235(8) .070(7) Uani ? ? 1.00000 ? ?
C263 .9969(8) .7269(7) .4447(8) .068(7) Uani ? ? 1.00000 ? ?
C264 1.0430(9) .7578(8) .5938(8) .093(8) Uani ? ? 1.00000 ? ?
O31 .6156(4) .6287(3) .2554(4) .045(3) Uani ? ? 1.00000 ? ?
C31 .5330(8) .6276(12) .2504(11) .063(3) Uiso ? ? .50000 ? ?
C32 .5190(8) .6152(11) .3212(9) .063(3) Uiso ? ? .50000 ? ?
C33 .4334(9) .6125(11) .3123(8) .063(3) Uiso ? ? .50000 ? ?
C34 .3620(7) .6223(8) .2325(8) .063(3) Uiso ? ? .50000 ? ?
O34 .2814(8) .6197(14) .2241(12) .063(3) Uiso ? ? .50000 ? ?
C35 .3761(9) .6346(11) .1617(8) .063(3) Uiso ? ? .50000 ? ?
C36 .4616(10) .6373(14) .1707(9) .063(3) Uiso ? ? .50000 ? ?
H33 .4235(12) .6038(17) .3601(9) .10600 Uiso ? ? .50000 ? ?
H35 .3278(10) .6410(15) .1074(8) .09300 Uiso ? ? .50000 ? ?
C321 .5971(7) .5983(6) .4131(6) .070(8) Uani ? ? 1.00000 ? ?
C322 .6972(8) .6009(7) .4298(7) .069(7) Uani ? ? 1.00000 ? ?
C323 .6015(11) .6520(9) .4833(9) .100(10) Uani ? ? 1.00000 ? ?
C324 .5940(9) .5198(8) .4487(9) .088(9) Uani ? ? 1.00000 ? ?
C341 .278(2) .5845(18) .3035(18) .095(10) Uiso ? ? .50000 ? ?
C361 .4591(7) .6440(7) .0931(7) .065(6) Uani ? ? 1.00000 ? ?
C362 .5008(8) .5785(8) .0737(8) .080(8) Uani ? ? 1.00000 ? ?
C363 .5062(8) .7148(7) .0935(8) .079(8) Uani ? ? 1.00000 ? ?
C364 .3649(9) .6508(10) .0182(10) .123(11) Uani ? ? 1.00000 ? ?
C31' .5358(7) .6204(11) .2590(9) .048(2) Uiso ? ? .50000 ? ?
C32' .5362(6) .6094(10) .3374(8) .048(2) Uiso ? ? .50000 ? ?
C33' .4574(7) .6107(9) .3433(7) .048(2) Uiso ? ? .50000 ? ?
C34' .3783(6) .6231(8) .2710(7) .048(2) Uiso ? ? .50000 ? ?
O34' .3040(7) .6244(13) .2767(10) .048(2) Uiso ? ? .50000 ? ?
C35' .3778(7) .6343(9) .1927(7) .048(2) Uiso ? ? .50000 ? ?
C36' .4566(8) .6329(12) .1867(8) .048(2) Uiso ? ? .50000 ? ?
H33' .4575(10) .6036(14) .3962(7) .06200 Uiso ? ? .50000 ? ?
H35' .3243(8) .6433(13) .1434(7) .07400 Uiso ? ? .50000 ? ?
C341' .224(2) .598(2) .234(3) .152(16) Uiso ? ? .50000 ? ?
C101 .8594(8) .7886(7) .2294(8) .075(8) Uani ? ? 1.00000 ? ?
O102 .7982(5) .7296(4) .1960(4) .054(4) Uani ? ? 1.00000 ? ?
C103 .7872(8) .7085(7) .1131(7) .063(7) Uani ? ? 1.00000 ? ?
C104 .7119(8) .6585(6) .0734(7) .060(6) Uani ? ? 1.00000 ? ?
O105 .7201(5) .6033(4) .1327(4) .059(4) Uani ? ? 1.00000 ? ?
C106 .7165(8) .5317(6) .0998(7) .062(7) Uani ? ? 1.00000 ? ?
H122a .94010 .59005 .20214 .09200 Uiso ? ? 1.00000 ? ?
H122b .90551 .61495 .26519 .09200 Uiso ? ? 1.00000 ? ?
H122c .99973 .63497 .28136 .09200 Uiso ? ? 1.00000 ? ?
H123a .96981 .55414 .41715 .09500 Uiso ? ? 1.00000 ? ?
H123b 1.04128 .49479 .43935 .09500 Uiso ? ? 1.00000 ? ?
H123c 1.06306 .57533 .43091 .09500 Uiso ? ? 1.00000 ? ?
H124a 1.09536 .45775 .33633 .13000 Uiso ? ? 1.00000 ? ?
H124b 1.05935 .49171 .24673 .13000 Uiso ? ? 1.00000 ? ?
H124c 1.11800 .53736 .32559 .13000 Uiso ? ? 1.00000 ? ?
H13 .97933 .40573 .22355 .06500 Uiso ? ? 1.00000 ? ?
H141a .83401 .21258 .19077 .12600 Uiso ? ? 1.00000 ? ?
H141b .77488 .25150 .10632 .12600 Uiso ? ? 1.00000 ? ?
H141c .85679 .20219 .11297 .12600 Uiso ? ? 1.00000 ? ?
H15 .76371 .30600 .21682 .05800 Uiso ? ? 1.00000 ? ?
H162a .81035 .38157 .43135 .09200 Uiso ? ? 1.00000 ? ?
H162b .78579 .46294 .41151 .09200 Uiso ? ? 1.00000 ? ?
H162c .72102 .40986 .42253 .09200 Uiso ? ? 1.00000 ? ?
H163a .65619 .49686 .25993 .09900 Uiso ? ? 1.00000 ? ?
H163b .61203 .43409 .19625 .09900 Uiso ? ? 1.00000 ? ?
H163c .59482 .44285 .27436 .09900 Uiso ? ? 1.00000 ? ?
H164a .65615 .30798 .23369 .13000 Uiso ? ? 1.00000 ? ?
H164b .72911 .28603 .32207 .13000 Uiso ? ? 1.00000 ? ?
H164c .63981 .31417 .31255 .13000 Uiso ? ? 1.00000 ? ?
H222a .69585 .89117 .21767 .10400 Uiso ? ? 1.00000 ? ?
H222b .69380 .80716 .22442 .10400 Uiso ? ? 1.00000 ? ?
H222c .60686 .85038 .17950 .10400 Uiso ? ? 1.00000 ? ?
H223a .63175 .75207 .32781 .08700 Uiso ? ? 1.00000 ? ?
H223b .60258 .80768 .37591 .08700 Uiso ? ? 1.00000 ? ?
H223c .54718 .79733 .27925 .08700 Uiso ? ? 1.00000 ? ?
H224a .60751 .93889 .35391 .12500 Uiso ? ? 1.00000 ? ?
H224b .64205 .96995 .29324 .12500 Uiso ? ? 1.00000 ? ?
H224c .55275 .93048 .25721 .12500 Uiso ? ? 1.00000 ? ?
H23 .74825 .96870 .40994 .07200 Uiso ? ? 1.00000 ? ?
H241a .89173 1.05936 .46232 .19500 Uiso ? ? 1.00000 ? ?
H241b .82455 1.06679 .49823 .19500 Uiso ? ? 1.00000 ? ?
H241c .92101 1.09083 .55234 .19500 Uiso ? ? 1.00000 ? ?
H25 .97830 .87467 .56830 .06100 Uiso ? ? 1.00000 ? ?
H262a .90010 .67718 .56039 .09700 Uiso ? ? 1.00000 ? ?
H262b .87361 .65649 .46708 .09700 Uiso ? ? 1.00000 ? ?
H262c .96185 .63025 .53841 .09700 Uiso ? ? 1.00000 ? ?
H263a .95021 .71479 .38868 .10000 Uiso ? ? 1.00000 ? ?
H263b 1.02587 .76938 .43612 .10000 Uiso ? ? 1.00000 ? ?
H263c 1.03839 .68765 .46043 .10000 Uiso ? ? 1.00000 ? ?
H264a 1.07436 .80149 .58797 .12800 Uiso ? ? 1.00000 ? ?
H264b 1.02777 .76949 .63798 .12800 Uiso ? ? 1.00000 ? ?
H264c 1.08716 .72059 .61466 .12800 Uiso ? ? 1.00000 ? ?
H322a .73904 .59132 .48725 .09300 Uiso ? ? 1.00000 ? ?
H322b .70834 .64898 .41389 .09300 Uiso ? ? 1.00000 ? ?
H322c .70466 .56527 .39443 .09300 Uiso ? ? 1.00000 ? ?
H323a .60413 .70021 .46650 .13600 Uiso ? ? 1.00000 ? ?
H323b .55122 .64540 .49193 .13600 Uiso ? ? 1.00000 ? ?
H323c .65273 .64130 .53459 .13600 Uiso ? ? 1.00000 ? ?
H324a .53724 .51474 .45028 .12700 Uiso ? ? 1.00000 ? ?
H324b .59534 .48387 .41135 .12700 Uiso ? ? 1.00000 ? ?
H324c .63811 .50968 .50494 .12700 Uiso ? ? 1.00000 ? ?
H341a .32328 .55019 .33410 .11600 Uiso ? ? .50000 ? ?
H341b .22236 .56022 .29083 .11600 Uiso ? ? .50000 ? ?
H341c .28354 .62126 .34668 .11600 Uiso ? ? .50000 ? ?
H341'a .18675 .63883 .20429 .16400 Uiso ? ? .50000 ? ?
H341'b .22472 .56633 .19016 .16400 Uiso ? ? .50000 ? ?
H341'c .20527 .57510 .26745 .16400 Uiso ? ? .50000 ? ?
H362a .56097 .57439 .11605 .10600 Uiso ? ? 1.00000 ? ?
H362b .47056 .53621 .07105 .10600 Uiso ? ? 1.00000 ? ?
H362c .50381 .58401 .01984 .10600 Uiso ? ? 1.00000 ? ?
H363a .47322 .75694 .10095 .11500 Uiso ? ? 1.00000 ? ?
H363b .56373 .71863 .13805 .11500 Uiso ? ? 1.00000 ? ?
H363c .50696 .72336 .04053 .11500 Uiso ? ? 1.00000 ? ?
H364a .33017 .61095 .01517 .15600 Uiso ? ? 1.00000 ? ?
H364b .33814 .69461 .02747 .15600 Uiso ? ? 1.00000 ? ?
H364c .36533 .65764 -.03554 .15600 Uiso ? ? 1.00000 ? ?
H101a .91590 .77440 .23697 .09800 Uiso ? ? 1.00000 ? ?
H101b .83979 .82966 .19498 .09800 Uiso ? ? 1.00000 ? ?
H101c .86741 .80315 .28619 .09800 Uiso ? ? 1.00000 ? ?
H103a .78119 .75028 .07877 .07700 Uiso ? ? 1.00000 ? ?
H103b .83972 .68269 .11849 .07700 Uiso ? ? 1.00000 ? ?
H104a .65820 .68664 .05716 .08800 Uiso ? ? 1.00000 ? ?
H104b .70794 .63952 .02025 .08800 Uiso ? ? 1.00000 ? ?
H106a .66036 .52453 .05028 .09800 Uiso ? ? 1.00000 ? ?
H106b .76096 .52514 .08170 .09800 Uiso ? ? 1.00000 ? ?
H106c .72210 .49287 .13758 .09800 Uiso ? ? 1.00000 ? ?

loop_
_atom_site_aniso_label
_atom_site_aniso_U_11
_atom_site_aniso_U_22
_atom_site_aniso_U_33
_atom_site_aniso_U_12
_atom_site_aniso_U_13
_atom_site_aniso_U_23
Sm .0406(3) .0345(3) .0347(3) .0004(3) .0192(2) -.0014(3)
O11 .047(4) .046(4) .045(4) .001(3) .025(4) -.005(3)
C11 .042(6) .043(6) .035(6) .006(5) .016(5) .003(5)
C12 .039(6) .035(6) .044(6) .004(5) .016(5) .015(5)
C121 .050(7) .051(7) .089(10) -.003(6) .037(7) .003(7)
C122 .058(7) .067(8) .070(9) -.006(6) .036(7) .009(7)
C123 .051(7) .061(8) .052(8) .002(6) .003(6) .006(6)
C124 .056(8) .070(9) .159(15) -.022(7) .058(9) -.018(10)
C13 .047(7) .053(7) .066(8) -.001(6) .031(6) -.005(6)
C14 .056(7) .045(7) .056(7) -.002(6) .024(6) -.001(6)
O14 .101(7) .073(6) .113(8) -.006(5) .068(6) -.035(6)
C141 .089(10) .058(9) .103(11) -.002(8) .041(9) -.030(8)
C15 .048(6) .038(7) .062(7) -.006(5) .023(6) -.001(5)
C16 .042(6) .038(6) .034(6) .008(5) .007(5) .005(5)
C161 .041(6) .053(7) .059(8) -.001(6) .030(6) .004(6)
C162 .074(8) .066(8) .074(9) .021(7) .044(7) .029(7)
C163 .047(7) .075(9) .087(10) .002(6) .035(7) .009(8)
C164 .071(9) .055(8) .151(14) -.002(7) .063(10) .008(9)
O21 .050(4) .034(4) .037(4) -.002(3) .019(3) -.008(3)
C21 .050(6) .039(6) .041(6) .006(5) .029(6) .008(5)
C22 .061(6) .032(5) .042(6) .001(6) .030(5) .001(6)
C221 .058(7) .036(6) .060(7) .014(6) .022(6) .006(6)
C222 .075(8) .064(9) .062(8) .018(7) .020(7) .011(7)
C223 .065(8) .050(7) .068(8) -.003(6) .030(7) -.003(6)
C224 .067(8) .056(8) .100(11) .023(7) .026(8) .003(8)
C23 .070(8) .044(7) .059(8) .013(6) .038(7) .009(6)
C24 .088(9) .041(7) .056(8) -.011(7) .045(7) -.013(6)
O24 .147(9) .053(6) .078(7) -.008(6) .043(6) -.020(5)
C241 .25(2) .062(11) .139(17) -.038(13) .116(17) -.007(11)
C25 .059(7) .051(7) .044(6) -.011(6) .028(6) -.016(6)
C26 .054(7) .039(6) .034(6) .005(5) .027(5) .003(5)
C261 .053(7) .050(7) .041(7) -.008(6) .019(6) -.011(5)
C262 .093(9) .056(7) .079(9) .017(7) .053(8) .031(7)
C263 .062(8) .066(8) .085(10) .007(6) .040(7) .007(7)
C264 .078(9) .090(10) .062(9) .025(8) -.011(7) .001(8)
O31 .042(4) .047(4) .048(4) -.006(3) .022(3) -.004(4)
C321 .107(10) .046(7) .095(10) -.017(7) .078(9) -.018(7)
C322 .084(9) .080(9) .042(7) .003(7) .029(7) .015(7)
C323 .131(13) .103(12) .089(11) -.012(10) .069(10) -.028(9)
C324 .097(11) .092(11) .095(11) .002(9) .060(9) .022(9)
C361 .045(6) .063(8) .063(8) -.002(7) .004(6) -.016(7)
C362 .083(9) .087(10) .053(8) .009(8) .015(7) -.016(8)
C363 .083(9) .073(9) .069(9) .007(8) .024(8) .016(8)
C364 .069(9) .150(16) .096(12) .034(10) -.010(9) -.007(12)
C101 .090(9) .076(9) .065(9) -.019(8) .039(8) .004(7)
O102 .063(5) .053(5) .055(5) -.009(4) .034(4) -.007(4)
C103 .102(10) .064(8) .040(7) .012(7) .046(7) .014(6)
C104 .092(9) .052(8) .030(6) -.001(6) .022(6) -.005(5)
O105 .081(5) .055(5) .043(5) -.007(4) .029(4) -.003(4)
C106 .086(9) .052(7) .049(7) .002(7) .030(7) -.007(6)

loop_
_atom_type_symbol
_atom_type_description
_atom_type_oxidation_number
_atom_type_number_in_cell
_atom_type_scat_dispersion_real
_atom_type_scat_dispersion_imag
_atom_type_scat_source
C ? 0 196 .002014 .002014 'Int Tables Vol IV Tables 2.2B and 2.3.1'
O ? 0 32 .007996 .005981 'Int Tables Vol IV Tables 2.2B and 2.3.1'
H ? 0 316 0 0 'Int Tables Vol IV Tables 2.2B and 2.3.1'
Sm ? 0 4 -.53302 3.442 'Int Tables Vol IV Tables 2.2B and 2.3.1'

loop_
_geom_angle_atom_site_label_1
_geom_angle_atom_site_label_2
_geom_angle_atom_site_label_3
_geom_angle_site_symmetry_1
_geom_angle_site_symmetry_2
_geom_angle_site_symmetry_3
_geom_angle
_geom_angle_publ_flag
O11 Sm O21 . . . 126.1(2) ?
O11 Sm O31 . . . 110.6(3) ?
O11 Sm O102 . . . 116.2(3) ?
O11 Sm O105 . . . 81.9(3) ?
O21 Sm O31 . . . 100.8(3) ?
O21 Sm O102 . . . 77.1(3) ?
O21 Sm O105 . . . 139.0(3) ?
O31 Sm O102 . . . 122.6(2) ?
O31 Sm O105 . . . 94.3(3) ?
O102 Sm O105 . . . 62.7(2) ?
Sm O11 C11 . . . 152.0(6) ?
O11 C11 C12 . . . 121.2(9) ?
O11 C11 C16 . . . 120.6(10) ?
C12 C11 C16 . . . 118.2(10) ?
C11 C12 C121 . . . 122.0(10) ?
C11 C12 C13 . . . 119.7(9) ?
C121 C12 C13 . . . 118.3(11) ?
C12 C121 C122 . . . 110.9(8) ?
C12 C121 C123 . . . 109.4(11) ?
C12 C121 C124 . . . 112.0(10) ?
C122 C121 C123 . . . 111.6(10) ?
C122 C121 C124 . . . 106.4(12) ?
C123 C121 C124 . . . 106.4(9) ?
C121 C122 H122a . . . 112.5 ?
C121 C122 H122b . . . 110.2 ?
C121 C122 H122c . . . 113.1 ?
H122a C122 H122b . . . 106.8 ?
H122a C122 H122c . . . 107.9 ?
H122b C122 H122c . . . 106.1 ?
C121 C123 H123a . . . 113.8 ?
C121 C123 H123b . . . 113.4 ?
C121 C123 H123c . . . 113.6 ?
H123a C123 H123b . . . 105.7 ?
H123a C123 H123c . . . 105.1 ?
H123b C123 H123c . . . 104.5 ?
C121 C124 H124a . . . 109.6 ?
C121 C124 H124b . . . 112.2 ?
C121 C124 H124c . . . 115.2 ?
H124a C124 H124b . . . 104.6 ?
H124a C124 H124c . . . 106.0 ?
H124b C124 H124c . . . 108.5 ?
C12 C13 C14 . . . 122.0(12) ?
C12 C13 H13 . . . 121.0 ?
C14 C13 H13 . . . 117.0 ?
C13 C14 O14 . . . 116.5(12) ?
C13 C14 C15 . . . 118.7(11) ?
O14 C14 C15 . . . 124.8(10) ?
C14 O14 C141 . . . 118.7(12) ?
O14 C141 H141a . . . 108.1 ?
O14 C141 H141b . . . 111.1 ?
O14 C141 H141c . . . 109.7 ?
H141a C141 H141b . . . 102.6 ?
H141a C141 H141c . . . 109.4 ?
H141b C141 H141c . . . 115.5 ?
C14 C15 C16 . . . 121.1(10) ?
C14 C15 H15 . . . 120.1 ?
C16 C15 H15 . . . 118.8 ?
C11 C16 C15 . . . 118.8(11) ?
C11 C16 C161 . . . 123.4(10) ?
C15 C16 C161 . . . 117.7(10) ?
C16 C161 C162 . . . 108.6(9) ?
C16 C161 C163 . . . 111.4(10) ?
C16 C161 C164 . . . 112.9(11) ?
C162 C161 C163 . . . 111.4(11) ?
C162 C161 C164 . . . 106.3(11) ?
C163 C161 C164 . . . 106.3(9) ?
C161 C162 H162a . . . 111.6 ?
C161 C162 H162b . . . 111.1 ?
C161 C162 H162c . . . 112.2 ?
H162a C162 H162b . . . 105.8 ?
H162a C162 H162c . . . 108.4 ?
H162b C162 H162c . . . 107.5 ?
C161 C163 H163a . . . 111.3 ?
C161 C163 H163b . . . 110.9 ?
C161 C163 H163c . . . 114.6 ?
H163a C163 H163b . . . 106.0 ?
H163a C163 H163c . . . 106.6 ?
H163b C163 H163c . . . 107.0 ?
C161 C164 H164a . . . 107.0 ?
C161 C164 H164b . . . 111.6 ?
C161 C164 H164c . . . 112.0 ?
H164a C164 H164b . . . 108.6 ?
H164a C164 H164c . . . 105.9 ?
H164b C164 H164c . . . 111.4 ?
Sm O21 C21 . . . 175.4(8) ?
O21 C21 C22 . . . 119.4(7) ?
O21 C21 C26 . . . 121.1(9) ?
C22 C21 C26 . . . 119.4(9) ?
C21 C22 C221 . . . 124.8(9) ?
C21 C22 C23 . . . 117.9(8) ?
C221 C22 C23 . . . 117.2(9) ?
C22 C221 C222 . . . 109.5(10) ?
C22 C221 C223 . . . 109.8(9) ?
C22 C221 C224 . . . 113.1(9) ?
C222 C221 C223 . . . 111.1(9) ?
C222 C221 C224 . . . 106.9(10) ?
C223 C221 C224 . . . 106.5(11) ?
C221 C222 H222a . . . 109.0 ?
C221 C222 H222b . . . 113.5 ?
C221 C222 H222c . . . 111.7 ?
H222a C222 H222b . . . 107.4 ?
H222a C222 H222c . . . 105.2 ?
H222b C222 H222c . . . 109.6 ?
C221 C223 H223a . . . 114.3 ?
C221 C223 H223b . . . 111.2 ?
C221 C223 H223c . . . 113.4 ?
H223a C223 H223b . . . 106.6 ?
H223a C223 H223c . . . 106.4 ?
H223b C223 H223c . . . 104.1 ?
C221 C224 H224a . . . 109.9 ?
C221 C224 H224b . . . 109.8 ?
C221 C224 H224c . . . 112.6 ?
H224a C224 H224b . . . 110.2 ?
H224a C224 H224c . . . 107.1 ?
H224b C224 H224c . . . 107.1 ?
C22 C23 C24 . . . 121.2(10) ?
C22 C23 H23 . . . 119.5 ?
C24 C23 H23 . . . 119.3 ?
C23 C24 O24 . . . 124.2(11) ?
C23 C24 C25 . . . 120.1(10) ?
O24 C24 C25 . . . 115.7(9) ?
C24 O24 C241 . . . 121.8(11) ?
O24 C241 H241a . . . 108.6 ?
O24 C241 H241b . . . 109 ?
O24 C241 H241c . . . 107.4 ?
H241a C241 H241b . . . 111.9 ?
H241a C241 H241c . . . 109 ?
H241b C241 H241c . . . 110 ?
C24 C25 C26 . . . 121.9(9) ?
C24 C25 H25 . . . 118.1 ?
C26 C25 H25 . . . 120.0 ?
C21 C26 C25 . . . 119.1(9) ?
C21 C26 C261 . . . 123.7(9) ?
C25 C26 C261 . . . 117.1(8) ?
C26 C261 C262 . . . 112.7(10) ?
C26 C261 C263 . . . 109.5(9) ?
C26 C261 C264 . . . 113.6(9) ?
C262 C261 C263 . . . 108.6(10) ?
C262 C261 C264 . . . 105.3(9) ?
C263 C261 C264 . . . 106.8(10) ?
C261 C262 H262a . . . 112.6 ?
C261 C262 H262b . . . 107.4 ?
C261 C262 H262c . . . 115.3 ?
H262a C262 H262b . . . 106.1 ?
H262a C262 H262c . . . 111.2 ?
H262b C262 H262c . . . 103.2 ?
C261 C263 H263a . . . 112.8 ?
C261 C263 H263b . . . 111.8 ?
C261 C263 H263c . . . 113.5 ?
H263a C263 H263b . . . 105.3 ?
H263a C263 H263c . . . 106.2 ?
H263b C263 H263c . . . 106.6 ?
C261 C264 H264a . . . 109.9 ?
C261 C264 H264b . . . 113.0 ?
C261 C264 H264c . . . 115.9 ?
H264a C264 H264b . . . 105.2 ?
H264a C264 H264c . . . 104.2 ?
H264b C264 H264c . . . 107.8 ?
Sm O31 C31 . . . 171.6(9) ?
Sm O31 C31' . . . 167.4(7) ?
O31 C31 C32 . . . 122.2(11) ?
O31 C31 C36 . . . 117.8(17) ?
C32 C31 C36 . . . 120.0(14) ?
C31 C32 C33 . . . 120.0(11) ?
C31 C32 C321 . . . 122.7(11) ?
C33 C32 C321 . . . 117.2(13) ?
C321 C32 C31' . . . 119.2(12) ?
C321 C32 C33' . . . 95.7(12) ?
C32 C33 C34 . . . 120.0(14) ?
C32 C33 H33 . . . 120.3 ?
C34 C33 H33 . . . 119.7 ?
C33 C34 O34 . . . 120.0(16) ?
C33 C34 C35 . . . 120.0(13) ?
O34 C34 C35 . . . 120.0(13) ?
C34 O34 C341 . . . 111.9(16) ?
C34 C35 C36 . . . 119.9(11) ?
C34 C35 H35 . . . 120.3(19) ?
C36 C35 H35 . . . 120(2) ?
C31 C36 C35 . . . 120.1(17) ?
C31 C36 C361 . . . 130.1(17) ?
C35 C36 C361 . . . 109.6(11) ?
C32 C321 C322 . . . 120.9(11) ?
C32 C321 C323 . . . 113.8(11) ?
C32 C321 C324 . . . 114.7(10) ?
C322 C321 C323 . . . 99.9(9) ?
C322 C321 C324 . . . 100.2(9) ?
C322 C321 C32' . . . 118.8(11) ?
C323 C321 C324 . . . 104.9(11) ?
C323 C321 C32' . . . 117.0(12) ?
C324 C321 C32' . . . 113.6(11) ?
C321 C322 H322a . . . 114.5 ?
C321 C322 H322b . . . 107.9 ?
C321 C322 H322c . . . 108.0 ?
H322a C322 H322b . . . 108.9 ?
H322a C322 H322c . . . 108.3 ?
H322b C322 H322c . . . 109.3 ?
C321 C323 H323a . . . 109.5 ?
C321 C323 H323b . . . 109.1 ?
C321 C323 H323c . . . 108.6 ?
H323a C323 H323b . . . 110.5 ?
H323a C323 H323c . . . 109.9 ?
H323b C323 H323c . . . 109.3 ?
C321 C324 H324a . . . 107.9 ?
C321 C324 H324b . . . 110.2 ?
C321 C324 H324c . . . 116.0 ?
H324a C324 H324b . . . 106.8 ?
H324a C324 H324c . . . 105.8 ?
H324b C324 H324c . . . 109.6 ?
O34 C341 H341a . . . 115 ?
O34 C341 H341b . . . 114 ?
O34 C341 H341c . . . 112 ?
H341a C341 H341b . . . 106 ?
H341a C341 H341c . . . 104 ?
H341b C341 H341c . . . 104 ?
C36 C361 C362 . . . 110.8(14) ?
C36 C361 C363 . . . 107.2(13) ?
C36 C361 C364 . . . 114.5(13) ?
C362 C361 C363 . . . 112.1(12) ?
C362 C361 C364 . . . 106.4(11) ?
C362 C361 C36' . . . 110.5(11) ?
C363 C361 C364 . . . 105.9(11) ?
C363 C361 C36' . . . 110.2(11) ?
C364 C361 C36' . . . 111.7(12) ?
C361 C362 H362a . . . 109.4 ?
C361 C362 H362b . . . 111.7 ?
C361 C362 H362c . . . 112.0 ?
H362a C362 H362b . . . 110.4 ?
H362a C362 H362c . . . 105.0 ?
H362b C362 H362c . . . 108.1 ?
C361 C363 H363a . . . 109.5 ?
C361 C363 H363b . . . 114.6 ?
C361 C363 H363c . . . 112.1 ?
H363a C363 H363b . . . 105.6 ?
H363a C363 H363c . . . 105.0 ?
H363b C363 H363c . . . 109.5 ?
C361 C364 H364a . . . 111.9 ?
C361 C364 H364b . . . 107.8 ?
C361 C364 H364c . . . 112.6 ?
H364a C364 H364b . . . 108.8 ?
H364a C364 H364c . . . 109.6 ?
H364b C364 H364c . . . 105.8 ?
O31 C31' C32' . . . 119.5(9) ?
O31 C31' C36' . . . 120.0(15) ?
C31 C31' C32' . . . 141(9) ?
C31 C31' C36' . . . 51(5) ?
C32' C31' C36' . . . 120.0(13) ?
C31' C32' C33' . . . 120.0(9) ?
C321 C32' C31' . . . 133.9(12) ?
C321 C32' C33' . . . 106.1(13) ?
C32' C33' C34' . . . 120.0(12) ?
C32' C33' H33' . . . 120.2(13) ?
C34' C33' H33' . . . 119.8 ?
C33' C34' O34' . . . 120.0(13) ?
C33' C34' C35' . . . 120.1(11) ?
O34' C34' C35' . . . 120.0(10) ?
C34' O34' C341' . . . 137(3) ?
C34' C35' C36' . . . 120.0(9) ?
C34' C35' H35' . . . 120.4 ?
C36' C35' H35' . . . 119.6 ?
C31' C36' C35' . . . 120.0(14) ?
C361 C36' C31' . . . 118.3(13) ?
C361 C36' C35' . . . 121.7(9) ?
O34' C341' H341'a . . . 107 ?
O34' C341' H341'b . . . 108 ?
O34' C341' H341'c . . . 112 ?
H341b C341' H341'a . . . 128 ?
H341b C341' H341'b . . . 109 ?
H341'a C341' H341'b . . . 106 ?
H341'a C341' H341'c . . . 111 ?
H341'b C341' H341'c . . . 112 ?
O102 C101 H101a . . . 110.8 ?
O102 C101 H101b . . . 111.3 ?
O102 C101 H101c . . . 111.3 ?
H101a C101 H101b . . . 110.9 ?
H101a C101 H101c . . . 105.4 ?
H101b C101 H101c . . . 106.9 ?
Sm O102 C101 . . . 127.4(7) ?
Sm O102 C103 . . . 118.8(6) ?
C101 O102 C103 . . . 110.9(10) ?
O102 C103 C104 . . . 109.6(12) ?
O102 C103 H103a . . . 110.9 ?
O102 C103 H103b . . . 109.7 ?
C104 C103 H103a . . . 112.2 ?
C104 C103 H103b . . . 108.0 ?
H103a C103 H103b . . . 106.3 ?
C103 C104 O105 . . . 108.6(8) ?
C103 C104 H104a . . . 108.2 ?
C103 C104 H104b . . . 110.2 ?
O105 C104 H104a . . . 111.2 ?
O105 C104 H104b . . . 113.4 ?
H104a C104 H104b . . . 105.0 ?
Sm O105 C104 . . . 118.8(6) ?
Sm O105 C106 . . . 128.4(7) ?
C104 O105 C106 . . . 112.6(9) ?
O105 C106 H106a . . . 109.6 ?
O105 C106 H106b . . . 110.9 ?
O105 C106 H106c . . . 115.5 ?
H106a C106 H106b . . . 106.9 ?
H106a C106 H106c . . . 106.1 ?
H106b C106 H106c . . . 107.4 ?
C341 H341b C341' . . . 63(2) ?

loop_
_geom_bond_atom_site_label_1
_geom_bond_atom_site_label_2
_geom_bond_site_symmetry_1
_geom_bond_site_symmetry_2
_geom_bond_distance
_geom_bond_publ_flag
Sm O11 . . 2.201(6) ?
Sm O21 . . 2.179(6) ?
Sm O31 . . 2.135(7) ?
Sm O102 . . 2.599(9) ?
Sm O105 . . 2.512(8) ?
O11 C11 . . 1.348(13) ?
C11 C12 . . 1.414(17) ?
C11 C16 . . 1.429(14) ?
C12 C121 . . 1.555(14) ?
C12 C13 . . 1.374(16) ?
C121 C122 . . 1.525(17) ?
C121 C123 . . 1.52(2) ?
C121 C124 . . 1.54(2) ?
C122 H122a . . .955 ?
C122 H122b . . .977 ?
C122 H122c . . .961 ?
C123 H123a . . .969 ?
C123 H123b . . .978 ?
C123 H123c . . .985 ?
C124 H124a . . .995 ?
C124 H124b . . .965 ?
C124 H124c . . .942 ?
C13 C14 . . 1.387(15) ?
C13 H13 . . .977 ?
C14 O14 . . 1.382(17) ?
C14 C15 . . 1.39(2) ?
O14 C141 . . 1.363(16) ?
C141 H141a . . 1.014 ?
C141 H141b . . .974 ?
C141 H141c . . .951 ?
C15 C16 . . 1.399(16) ?
C15 H15 . . .982 ?
C16 C161 . . 1.52(2) ?
C161 C162 . . 1.529(17) ?
C161 C163 . . 1.534(15) ?
C161 C164 . . 1.537(17) ?
C162 H162a . . .967 ?
C162 H162b . . .978 ?
C162 H162c . . .949 ?
C163 H163a . . .974 ?
C163 H163b . . .968 ?
C163 H163c . . .958 ?
C164 H164a . . .988 ?
C164 H164b . . .922 ?
C164 H164c . . .952 ?
O21 C21 . . 1.362(11) ?
C21 C22 . . 1.426(14) ?
C21 C26 . . 1.412(12) ?
C22 C221 . . 1.536(12) ?
C22 C23 . . 1.410(15) ?
C221 C222 . . 1.51(2) ?
C221 C223 . . 1.517(18) ?
C221 C224 . . 1.538(17) ?
C222 H222a . . .989 ?
C222 H222b . . .935 ?
C222 H222c . . .964 ?
C223 H223a . . .952 ?
C223 H223b . . .983 ?
C223 H223c . . .983 ?
C224 H224a . . .945 ?
C224 H224b . . .946 ?
C224 H224c . . .975 ?
C23 C24 . . 1.382(15) ?
C23 H23 . . .992 ?
C24 O24 . . 1.397(14) ?
C24 C25 . . 1.356(16) ?
O24 C241 . . 1.302(19) ?
C241 H241a . . .94 ?
C241 H241b . . .93 ?
C241 H241c . . .961 ?
C25 C26 . . 1.392(14) ?
C25 H25 . . .968 ?
C26 C261 . . 1.536(14) ?
C261 C262 . . 1.524(18) ?
C261 C263 . . 1.52(2) ?
C261 C264 . . 1.539(14) ?
C262 H262a . . .921 ?
C262 H262b . . 1.019 ?
C262 H262c . . .950 ?
C263 H263a . . .978 ?
C263 H263b . . .974 ?
C263 H263c . . .962 ?
C264 H264a . . .998 ?
C264 H264b . . .954 ?
C264 H264c . . .961 ?
O31 C31 . . 1.374(17) ?
O31 C31' . . 1.403(16) ?
C31 C32 . . 1.40(3) ?
C31 C36 . . 1.400(19) ?
C32 C33 . . 1.40(2) ?
C32 C321 . . 1.603(14) ?
C33 C34 . . 1.401(15) ?
C33 H33 . . .95 ?
C34 O34 . . 1.32(2) ?
C34 C35 . . 1.40(2) ?
O34 C341 . . 1.57(4) ?
C35 C36 . . 1.40(2) ?
C35 H35 . . .950 ?
C36 C361 . . 1.36(2) ?
C321 C322 . . 1.601(18) ?
C321 C323 . . 1.56(2) ?
C321 C324 . . 1.59(2) ?
C321 C32' . . 1.291(13) ?
C322 H322a . . .959 ?
C322 H322b . . .974 ?
C322 H322c . . .955 ?
C323 H323a . . .942 ?
C323 H323b . . .95 ?
C323 H323c . . .956 ?
C324 H324a . . .990 ?
C324 H324b . . .943 ?
C324 H324c . . .958 ?
C341 H341a . . .96 ?
C341 H341b . . .98 ?
C341 H341c . . .99 ?
C361 C362 . . 1.52(2) ?
C361 C363 . . 1.53(2) ?
C361 C364 . . 1.562(15) ?
C361 C36' . . 1.69(2) ?
C362 H362a . . .964 ?
C362 H362b . . .925 ?
C362 H362c . . .983 ?
C363 H363a . . 1.002 ?
C363 H363b . . .946 ?
C363 H363c . . .959 ?
C364 H364a . . .930 ?
C364 H364b . . .977 ?
C364 H364c . . .96 ?
C31' C32' . . 1.40(2) ?
C31' C36' . . 1.400(15) ?
C32' C33' . . 1.398(19) ?
C33' C34' . . 1.400(13) ?
C33' H33' . . .95 ?
C34' O34' . . 1.32(2) ?
C34' C35' . . 1.40(2) ?
O34' C341' . . 1.32(4) ?
C35' C36' . . 1.40(2) ?
C35' H35' . . .952 ?
C341' H341'a . . .97 ?
C341' H341'b . . .97 ?
C341' H341'c . . .91 ?
C101 O102 . . 1.437(15) ?
C101 H101a . . .951 ?
C101 H101b . . .932 ?
C101 H101c . . .989 ?
O102 C103 . . 1.447(15) ?
C103 C104 . . 1.477(17) ?
C103 H103a . . .957 ?
C103 H103b . . .981 ?
C104 O105 . . 1.422(14) ?
C104 H104a . . .977 ?
C104 H104b . . .978 ?
O105 C106 . . 1.431(14) ?
C106 H106a . . .973 ?
C106 H106b . . .958 ?
C106 H106c . . .953 ?
